data_7058779
loop_
_publ_author_name
'Biswal, Debanjana'
'Pramanik, Nikhil Ranjan'
'Drew, Michael G. B.'
'Jangra, Nancy'
'Maurya, Mannar R.'
'Kundu, Mousumi'
'Sil, Parames C.'
'Chakrabarti, Syamal'

_publ_section_title
;
 Synthesis, crystal structure, DFT calculations, protein interaction,
 anticancer potential and bromoperoxidase mimicking activity of
 oxidoalkoxidovanadium(v) complexes
;
_journal_name_full 'New Journal of Chemistry'
_journal_paper_doi 10.1039/C9NJ02471A
_journal_year 2019
_chemical_formula_sum 'C9 H10 N O7 V'
_chemical_formula_weight 295.12
_space_group_crystal_system orthorhombic
_space_group_IT_number 43
_space_group_name_Hall 'F 2 -2d'
_space_group_name_H-M_alt 'F d d 2'
_symmetry_space_group_name_Hall 'F 2 -2d'
_symmetry_space_group_name_H-M 'F d d 2'
_atom_sites_solution_hydrogens mixed
_audit_creation_method SHELXL-2016/6
_audit_update_record
;
2019-01-24 deposited with the CCDC.    2019-08-05 downloaded from the CCDC.
;
_cell_angle_alpha 90
_cell_angle_beta 90
_cell_angle_gamma 90
_cell_formula_units_Z 16
_cell_length_a 29.035(3)
_cell_length_b 20.1894(9)
_cell_length_c 7.8421(5)
_cell_measurement_reflns_used 3772
_cell_measurement_temperature 150(2)
_cell_measurement_theta_max 27.50
_cell_measurement_theta_min 3.46
_cell_volume 4597.0(6)
_computing_cell_refinement 'Crysalis, Oxford Diffraction'
_computing_data_collection 'Crysalis, Oxford Diffraction'
_computing_data_reduction 'Crysalis, Oxford Diffraction'
_computing_molecular_graphics PLATON(Spek,2004)
_computing_publication_material 'SHELXL-2016/6, PLATON, WINGX (Ferrugia, 2012)'
_computing_structure_refinement 'SHELXL-2016/6 (Sheldrick, 2016)'
_computing_structure_solution 'SHELXS-97 (Sheldrick, 2008)'
_diffrn_ambient_temperature 150(2)
_diffrn_measured_fraction_theta_full 0.980
_diffrn_measured_fraction_theta_max 0.967
_diffrn_measurement_device_type 'Oxford Diffaction X-Calibor System'
_diffrn_measurement_method '321 frames, counting time 10 s.'
_diffrn_radiation_monochromator graphite
_diffrn_radiation_source 'fine-focus sealed tube'
_diffrn_radiation_type MoK\a
_diffrn_radiation_wavelength 0.71073
_diffrn_reflns_av_R_equivalents 0.0239
_diffrn_reflns_av_unetI/netI 0.0331
_diffrn_reflns_Laue_measured_fraction_full 0.980
_diffrn_reflns_Laue_measured_fraction_max 0.967
_diffrn_reflns_limit_h_max 37
_diffrn_reflns_limit_h_min -30
_diffrn_reflns_limit_k_max 12
_diffrn_reflns_limit_k_min -26
_diffrn_reflns_limit_l_max 10
_diffrn_reflns_limit_l_min -6
_diffrn_reflns_number 3772
_diffrn_reflns_point_group_measured_fraction_full 0.677
_diffrn_reflns_point_group_measured_fraction_max 0.659
_diffrn_reflns_theta_full 25.242
_diffrn_reflns_theta_max 27.496
_diffrn_reflns_theta_min 3.457
_diffrn_standards_decay_% n/a
_diffrn_standards_interval_count n/a
_diffrn_standards_interval_time n/a
_exptl_absorpt_coefficient_mu 0.890
_exptl_absorpt_correction_T_max 0.940
_exptl_absorpt_correction_T_min 0.928
_exptl_absorpt_correction_type empirical
_exptl_absorpt_process_details 'ABSPACK, Oxford Diffraction Ltd'
_exptl_crystal_colour yellow
_exptl_crystal_density_diffrn 1.706
_exptl_crystal_description needle
_exptl_crystal_F_000 2400
_exptl_crystal_size_max 0.19
_exptl_crystal_size_mid 0.07
_exptl_crystal_size_min 0.07
_refine_diff_density_max 0.248
_refine_diff_density_min -0.240
_refine_diff_density_rms 0.054
_refine_ls_abs_structure_details
;
 Classical Flack method preferred over Parsons because s.u. lower.
;
_refine_ls_abs_structure_Flack 0.00(3)
_refine_ls_extinction_method none
_refine_ls_goodness_of_fit_ref 1.071
_refine_ls_hydrogen_treatment mixed
_refine_ls_matrix_type full
_refine_ls_number_parameters 170
_refine_ls_number_reflns 1736
_refine_ls_number_restraints 4
_refine_ls_restrained_S_all 1.070
_refine_ls_R_factor_all 0.0283
_refine_ls_R_factor_gt 0.0260
_refine_ls_shift/su_max 0.000
_refine_ls_shift/su_mean 0.000
_refine_ls_structure_factor_coef Fsqd
_refine_ls_weighting_details 'w=1/[\s^2^(Fo^2^)+(0.0327P)^2^+1.7721P] where P=(Fo^2^+2Fc^2^)/3'
_refine_ls_weighting_scheme calc
_refine_ls_wR_factor_gt 0.0641
_refine_ls_wR_factor_ref 0.0655
_reflns_Friedel_coverage 0.270
_reflns_Friedel_fraction_full 0.322
_reflns_Friedel_fraction_max 0.302
_reflns_number_gt 1646
_reflns_number_total 2632
_reflns_threshold_expression 'I > 2\s(I)'
_cod_data_source_file c9nj02471a2.cif
_cod_data_source_block shelx
_cod_database_code 7058779
_shelx_shelxl_version_number 2016/6
_shelx_space_group_comment
;
The symmetry employed for this shelxl refinement is uniquely defined
by the following loop, which should always be used as a source of
symmetry information in preference to the above space-group names.
They are only intended as comments.
;

loop_
_space_group_symop_operation_xyz
'x, y, z'
'-x, -y, z'
'x+1/4, -y+1/4, z+1/4'
'-x+1/4, y+1/4, z+1/4'
'x, y+1/2, z+1/2'
'-x, -y+1/2, z+1/2'
'x+1/4, -y+3/4, z+3/4'
'-x+1/4, y+3/4, z+3/4'
'x+1/2, y, z+1/2'
'-x+1/2, -y, z+1/2'
'x+3/4, -y+1/4, z+3/4'
'-x+3/4, y+1/4, z+3/4'
'x+1/2, y+1/2, z'
'-x+1/2, -y+1/2, z'
'x+3/4, -y+3/4, z+1/4'
'-x+3/4, y+3/4, z+1/4'

loop_
_atom_site_label
_atom_site_type_symbol
_atom_site_fract_x
_atom_site_fract_y
_atom_site_fract_z
_atom_site_U_iso_or_equiv
_atom_site_adp_type
_atom_site_occupancy
_atom_site_site_symmetry_order
_atom_site_calc_flag
_atom_site_refinement_flags_posn
_atom_site_refinement_flags_adp
V1 V 0.19364(2) 0.11379(2) 0.71208(7) 0.01550(14) Uani 1 1 d . .
C1 C 0.23100(11) 0.15190(13) 1.0497(4) 0.0137(6) Uani 1 1 d . .
C2 C 0.26076(11) 0.15335(14) 1.1881(4) 0.0187(7) Uani 1 1 d . .
H2 H 0.254661 0.179512 1.283046 0.022 Uiso 1 1 calc R U
C3 C 0.30033(11) 0.11389(14) 1.1792(4) 0.0196(8) Uani 1 1 d . .
H3 H 0.321296 0.114266 1.268841 0.023 Uiso 1 1 calc R U
C4 C 0.30858(11) 0.07424(14) 1.0381(4) 0.0165(6) Uani 1 1 d . .
H4 H 0.334552 0.047374 1.032533 0.020 Uiso 1 1 calc R U
C5 C 0.27723(10) 0.07578(13) 0.9065(4) 0.0138(6) Uani 1 1 d . .
C6 C 0.27705(10) 0.03676(13) 0.7424(4) 0.0153(6) Uani 1 1 d . .
C7 C 0.18544(11) 0.18714(13) 1.0284(4) 0.0158(6) Uani 1 1 d . .
C8 C 0.12969(11) 0.10910(14) 0.4294(4) 0.0204(7) Uani 1 1 d . .
H8A H 0.154348 0.106695 0.346225 0.025 Uiso 1 1 calc R U
H8B H 0.119614 0.154796 0.437626 0.025 Uiso 1 1 calc R U
C9 C 0.08974(13) 0.06534(16) 0.3739(5) 0.0276(8) Uani 1 1 d . .
H9A H 0.100273 0.020532 0.361491 0.041 Uiso 1 1 calc R U
H9B H 0.077894 0.080892 0.266889 0.041 Uiso 1 1 calc R U
H9C H 0.065841 0.067000 0.458439 0.041 Uiso 1 1 calc R U
N1 N 0.24013(9) 0.11485(11) 0.9148(3) 0.0134(5) Uani 1 1 d . .
O1 O 0.24173(7) 0.04970(10) 0.6463(3) 0.0179(5) Uani 1 1 d . .
O2 O 0.30778(8) -0.00256(9) 0.7075(4) 0.0203(4) Uani 1 1 d . .
O5 O 0.14583(8) 0.08661(10) 0.5920(3) 0.0183(5) Uani 1 1 d . .
O3 O 0.16534(7) 0.17251(10) 0.8832(3) 0.0186(5) Uani 1 1 d . .
O4 O 0.16960(8) 0.22402(11) 1.1362(3) 0.0218(5) Uani 1 1 d . .
O6 O 0.21320(8) 0.17144(10) 0.5950(3) 0.0210(5) Uani 1 1 d . .
O7 O 0.16742(8) 0.03148(11) 0.8784(3) 0.0207(5) Uani 1 1 d D .
H71 H 0.1411(8) 0.0152(16) 0.866(5) 0.025 Uiso 1 1 d D U
H72 H 0.1789(11) 0.0207(17) 0.974(3) 0.025 Uiso 1 1 d D U

loop_
_atom_site_aniso_label
_atom_site_aniso_U_11
_atom_site_aniso_U_22
_atom_site_aniso_U_33
_atom_site_aniso_U_23
_atom_site_aniso_U_13
_atom_site_aniso_U_12
V1 0.0135(3) 0.0186(2) 0.0144(3) 0.0005(2) -0.0019(2) 0.0000(2)
C1 0.0109(16) 0.0143(12) 0.0158(16) 0.0019(12) -0.0011(13) -0.0021(11)
C2 0.0204(17) 0.0194(13) 0.0162(17) -0.0051(13) -0.0005(14) 0.0012(11)
C3 0.0167(17) 0.0240(14) 0.018(2) -0.0013(13) -0.0062(14) 0.0003(12)
C4 0.0126(16) 0.0164(13) 0.0206(16) -0.0027(12) 0.0006(14) 0.0005(11)
C5 0.0124(16) 0.0118(11) 0.0172(15) 0.0011(11) 0.0009(13) -0.0022(10)
C6 0.0129(15) 0.0158(12) 0.0170(16) 0.0003(11) 0.0009(13) -0.0031(11)
C7 0.0147(17) 0.0149(13) 0.0177(16) 0.0026(12) 0.0014(13) -0.0005(11)
C8 0.0219(18) 0.0216(14) 0.0178(18) 0.0036(12) -0.0056(15) 0.0011(12)
C9 0.030(2) 0.0290(16) 0.024(2) 0.0043(14) -0.0154(17) -0.0024(14)
N1 0.0096(13) 0.0147(10) 0.0160(14) 0.0009(9) 0.0009(11) -0.0013(9)
O1 0.0158(11) 0.0205(9) 0.0175(12) -0.0028(9) -0.0021(10) 0.0004(8)
O2 0.0196(11) 0.0222(9) 0.0192(11) -0.0060(11) 0.0034(11) 0.0034(9)
O5 0.0156(12) 0.0237(10) 0.0158(12) 0.0011(9) -0.0046(10) -0.0004(9)
O3 0.0136(12) 0.0240(10) 0.0183(12) -0.0004(9) -0.0040(10) 0.0040(8)
O4 0.0185(12) 0.0244(10) 0.0225(12) -0.0038(9) -0.0008(11) 0.0059(9)
O6 0.0212(13) 0.0210(11) 0.0207(12) 0.0019(9) 0.0002(11) 0.0001(9)
O7 0.0161(13) 0.0287(11) 0.0173(12) 0.0077(10) -0.0068(10) -0.0070(9)

loop_
_atom_type_symbol
_atom_type_description
_atom_type_scat_dispersion_real
_atom_type_scat_dispersion_imag
_atom_type_scat_source
C C 0.0033 0.0016 'International Tables Vol C Tables 4.2.6.8 and 6.1.1.4'
H H 0.0000 0.0000 'International Tables Vol C Tables 4.2.6.8 and 6.1.1.4'
N N 0.0061 0.0033 'International Tables Vol C Tables 4.2.6.8 and 6.1.1.4'
O O 0.0106 0.0060 'International Tables Vol C Tables 4.2.6.8 and 6.1.1.4'
V V 0.3005 0.5294 'International Tables Vol C Tables 4.2.6.8 and 6.1.1.4'

loop_
_geom_angle_atom_site_label_1
_geom_angle_atom_site_label_2
_geom_angle_atom_site_label_3
_geom_angle
O6 V1 O5 101.57(12)
O6 V1 O3 95.86(11)
O5 V1 O3 102.86(10)
O6 V1 O1 94.38(11)
O5 V1 O1 102.31(10)
O3 V1 O1 150.26(10)
O6 V1 N1 101.65(11)
O5 V1 N1 156.78(10)
O3 V1 N1 75.20(10)
O1 V1 N1 75.40(10)
O6 V1 O7 178.85(10)
O5 V1 O7 79.23(9)
O3 V1 O7 84.74(9)
O1 V1 O7 84.63(9)
N1 V1 O7 77.55(9)
N1 C1 C2 120.8(3)
N1 C1 C7 110.7(3)
C2 C1 C7 128.4(3)
C1 C2 C3 117.4(3)
C1 C2 H2 121.3
C3 C2 H2 121.3
C4 C3 C2 120.7(3)
C4 C3 H3 119.7
C2 C3 H3 119.7
C5 C4 C3 118.1(3)
C5 C4 H4 120.9
C3 C4 H4 120.9
N1 C5 C4 120.6(3)
N1 C5 C6 110.3(3)
C4 C5 C6 129.0(3)
O2 C6 O1 125.1(3)
O2 C6 C5 121.7(3)
O1 C6 C5 113.1(2)
O4 C7 O3 124.9(3)
O4 C7 C1 122.8(3)
O3 C7 C1 112.3(3)
O5 C8 C9 108.7(3)
O5 C8 H8A 110.0
C9 C8 H8A 110.0
O5 C8 H8B 110.0
C9 C8 H8B 110.0
H8A C8 H8B 108.3
C8 C9 H9A 109.5
C8 C9 H9B 109.5
H9A C9 H9B 109.5
C8 C9 H9C 109.5
H9A C9 H9C 109.5
H9B C9 H9C 109.5
C1 N1 C5 122.3(3)
C1 N1 V1 119.1(2)
C5 N1 V1 118.6(2)
C6 O1 V1 122.6(2)
C8 O5 V1 129.33(19)
C7 O3 V1 122.73(19)
V1 O7 H71 122(2)
V1 O7 H72 125(2)
H71 O7 H72 111(3)

loop_
_geom_bond_atom_site_label_1
_geom_bond_atom_site_label_2
_geom_bond_distance
V1 O6 1.588(2)
V1 O5 1.765(2)
V1 O3 1.970(2)
V1 O1 1.972(2)
V1 N1 2.086(3)
V1 O7 2.245(2)
C1 N1 1.322(4)
C1 C2 1.388(4)
C1 C7 1.511(4)
C2 C3 1.400(4)
C2 H2 0.9300
C3 C4 1.387(4)
C3 H3 0.9300
C4 C5 1.376(4)
C4 H4 0.9300
C5 N1 1.337(4)
C5 C6 1.509(4)
C6 O2 1.225(4)
C6 O1 1.299(4)
C7 O4 1.217(4)
C7 O3 1.314(4)
C8 O5 1.432(4)
C8 C9 1.522(4)
C8 H8A 0.9700
C8 H8B 0.9700
C9 H9A 0.9600
C9 H9B 0.9600
C9 H9C 0.9600
O7 H71 0.838(19)
O7 H72 0.85(2)

loop_
_geom_hbond_atom_site_label_D
_geom_hbond_atom_site_label_H
_geom_hbond_atom_site_label_A
_geom_hbond_distance_DH
_geom_hbond_distance_HA
_geom_hbond_distance_DA
_geom_hbond_angle_DHA
_geom_hbond_site_symmetry_A
O7 H71 O4 0.838(19) 1.95(2) 2.781(3) 169(4) 8_544
O7 H72 O2 0.85(2) 1.90(2) 2.743(4) 168(4) 10
